data_2230479
loop_
_publ_author_name
'Basiri, Alireza'
'Murugaiyah, Vikneswaran'
'Osman, Hasnah'
'Hemamalini, Madhukar'
'Fun, Hoong-Kun'

_publ_section_title
;
 (3<i>E</i>,5<i>E</i>)-1-Acryloyl-3,5-bis(2,4-dichlorobenzylidene)piperidin-4-one
 hemihydrate
;
_journal_coeditor_code SJ5130
_journal_issue 6
_journal_name_full 'Acta Crystallographica Section E'
_journal_page_first o1301
_journal_page_last o1302
_journal_paper_doi 10.1107/S1600536811016023
_journal_volume 67
_journal_year 2011
_chemical_formula_iupac '2C22 H15 Cl4 N O2, H2 O'
_chemical_formula_moiety '2(C22 H15 Cl4 N O2),  H2 O'
_chemical_formula_sum 'C22 H16 Cl4 N O2.5'
_chemical_formula_weight 476.16
_chemical_name_systematic
;
(3<i>E</i>,5<i>E</i>)-1-Acryloyl-3,5-bis(2,4-dichlorobenzylidene)piperidin-4-one
hemihydrate
;
_space_group_IT_number 15
_symmetry_cell_setting monoclinic
_symmetry_space_group_name_Hall '-C 2yc'
_symmetry_space_group_name_H-M 'C 1 2/c 1'
_atom_sites_solution_hydrogens geom
_atom_sites_solution_primary direct
_atom_sites_solution_secondary difmap
_audit_creation_method SHELXL-97
_cell_angle_alpha 90.00
_cell_angle_beta 133.807(2)
_cell_angle_gamma 90.00
_cell_formula_units_Z 8
_cell_length_a 27.0296(12)
_cell_length_b 11.3031(5)
_cell_length_c 18.9580(14)
_cell_measurement_reflns_used 4558
_cell_measurement_temperature 296(2)
_cell_measurement_theta_max 23.67
_cell_measurement_theta_min 2.95
_cell_volume 4180.0(4)
_computing_cell_refinement 'SAINT (Bruker, 2009)'
_computing_data_collection 'APEX2 (Bruker, 2009)'
_computing_data_reduction 'SAINT (Bruker, 2009)'
_computing_molecular_graphics 'SHELXTL (Sheldrick, 2008)'
_computing_publication_material 'SHELXTL (Sheldrick, 2008) and PLATON (Spek, 2009)'
_computing_structure_refinement 'SHELXTL (Sheldrick, 2008)'
_computing_structure_solution 'SHELXTL (Sheldrick, 2008)'
_diffrn_ambient_temperature 296(2)
_diffrn_measured_fraction_theta_full 0.990
_diffrn_measured_fraction_theta_max 0.990
_diffrn_measurement_device_type
;
Bruker SMART APEXII CCD area-detector
;
_diffrn_measurement_method '\f and \w'
_diffrn_radiation_monochromator graphite
_diffrn_radiation_source 'fine-focus sealed tube'
_diffrn_radiation_type MoK\a
_diffrn_radiation_wavelength 0.71073
_diffrn_reflns_av_R_equivalents 0.0353
_diffrn_reflns_av_sigmaI/netI 0.0457
_diffrn_reflns_limit_h_max 37
_diffrn_reflns_limit_h_min -37
_diffrn_reflns_limit_k_max 15
_diffrn_reflns_limit_k_min -15
_diffrn_reflns_limit_l_max 26
_diffrn_reflns_limit_l_min -26
_diffrn_reflns_number 22264
_diffrn_reflns_theta_full 30.10
_diffrn_reflns_theta_max 30.10
_diffrn_reflns_theta_min 2.08
_diffrn_standards_number 0
_exptl_absorpt_coefficient_mu 0.589
_exptl_absorpt_correction_T_max 0.9473
_exptl_absorpt_correction_T_min 0.7935
_exptl_absorpt_correction_type multi-scan
_exptl_absorpt_process_details '(SADABS; Bruker, 2009)'
_exptl_crystal_colour yellow
_exptl_crystal_density_diffrn 1.513
_exptl_crystal_density_method 'not measured'
_exptl_crystal_description plate
_exptl_crystal_F_000 1944
_exptl_crystal_size_max 0.41
_exptl_crystal_size_mid 0.22
_exptl_crystal_size_min 0.09
_refine_diff_density_max 0.315
_refine_diff_density_min -0.296
_refine_ls_extinction_method none
_refine_ls_goodness_of_fit_ref 1.043
_refine_ls_hydrogen_treatment mixed
_refine_ls_matrix_type full
_refine_ls_number_parameters 273
_refine_ls_number_reflns 6084
_refine_ls_number_restraints 0
_refine_ls_restrained_S_all 1.043
_refine_ls_R_factor_all 0.1078
_refine_ls_R_factor_gt 0.0496
_refine_ls_shift/su_max_lt 0.001
_refine_ls_shift/su_mean 0.000
_refine_ls_structure_factor_coef Fsqd
_refine_ls_weighting_details 'calc w=1/[\s^2^(Fo^2^)+(0.0565P)^2^+1.3835P] where P=(Fo^2^+2Fc^2^)/3'
_refine_ls_weighting_scheme calc
_refine_ls_wR_factor_gt 0.1160
_refine_ls_wR_factor_ref 0.1398
_reflns_number_gt 3314
_reflns_number_total 6084
_reflns_threshold_expression I>2\s(I)
_cod_data_source_file sj5130.cif
_cod_data_source_block I
_cod_original_sg_symbol_H-M 'C 2/c'
_cod_database_code 2230479
_cod_database_fobs_code 2230479

loop_
_symmetry_equiv_pos_as_xyz
'x, y, z'
'-x, y, -z+1/2'
'x+1/2, y+1/2, z'
'-x+1/2, y+1/2, -z+1/2'
'-x, -y, -z'
'x, -y, z-1/2'
'-x+1/2, -y+1/2, -z'
'x+1/2, -y+1/2, z-1/2'

loop_
_atom_site_type_symbol
_atom_site_label
_atom_site_fract_x
_atom_site_fract_y
_atom_site_fract_z
_atom_site_U_iso_or_equiv
_atom_site_adp_type
_atom_site_calc_flag
_atom_site_refinement_flags
_atom_site_occupancy
_atom_site_symmetry_multiplicity
_atom_site_disorder_assembly
_atom_site_disorder_group
Cl Cl1 0.19792(3) 0.76399(7) 0.69001(5) 0.0713(2) Uani d . 1 1 . .
Cl Cl2 0.42591(5) 0.54693(7) 0.82870(7) 0.0917(3) Uani d . 1 1 . .
Cl Cl3 0.03129(4) 0.56068(7) 1.19385(5) 0.0758(2) Uani d . 1 1 . .
Cl Cl4 -0.03353(4) 0.74207(6) 0.87822(6) 0.0793(2) Uani d . 1 1 . .
O O1 0.18932(9) 0.28214(16) 0.88038(12) 0.0674(5) Uani d . 1 1 . .
O O1W 0.0000 0.0870(4) 0.2500 0.1570(17) Uani d S 1 2 . .
H H1W1 -0.0368 0.1548 0.2124 0.235 Uiso d R 1 1 . .
O O2 0.13682(9) 0.76238(14) 0.86903(13) 0.0622(5) Uani d . 1 1 . .
C C1 0.33740(12) 0.57044(19) 0.92958(17) 0.0525(6) Uani d . 1 1 . .
H H1A 0.3468 0.5447 0.9845 0.063 Uiso calc R 1 1 . .
C C2 0.38244(13) 0.5423(2) 0.92100(19) 0.0599(6) Uani d . 1 1 . .
H H2A 0.4215 0.4978 0.9691 0.072 Uiso calc R 1 1 . .
C C3 0.36913(13) 0.5808(2) 0.84014(19) 0.0553(6) Uani d . 1 1 . .
C C4 0.31230(12) 0.64792(19) 0.76899(17) 0.0520(6) Uani d . 1 1 . .
H H4A 0.3040 0.6748 0.7152 0.062 Uiso calc R 1 1 . .
C C5 0.26793(11) 0.67438(18) 0.77940(15) 0.0463(5) Uani d . 1 1 . .
C C6 0.27789(11) 0.63624(18) 0.85892(15) 0.0432(5) Uani d . 1 1 . .
C C7 0.23003(11) 0.66960(19) 0.86785(15) 0.0450(5) Uani d . 1 1 . .
H H7A 0.2063 0.7399 0.8371 0.054 Uiso calc R 1 1 . .
C C8 0.21566(11) 0.61329(18) 0.91388(14) 0.0428(5) Uani d . 1 1 . .
C C9 0.16516(11) 0.66934(18) 0.91293(15) 0.0450(5) Uani d . 1 1 . .
C C10 0.15150(11) 0.61138(17) 0.96889(14) 0.0415(5) Uani d . 1 1 . .
C C11 0.18741(13) 0.49604(19) 1.02007(17) 0.0514(6) Uani d . 1 1 . .
H H11A 0.2303 0.5116 1.0866 0.062 Uiso calc R 1 1 . .
H H11B 0.1589 0.4479 1.0226 0.062 Uiso calc R 1 1 . .
N N12 0.20085(11) 0.43276(15) 0.96822(15) 0.0519(5) Uani d . 1 1 . .
C C13 0.24670(13) 0.4960(2) 0.96662(18) 0.0544(6) Uani d . 1 1 . .
H H13A 0.2556 0.4483 0.9339 0.065 Uiso calc R 1 1 . .
H H13B 0.2900 0.5100 1.0331 0.065 Uiso calc R 1 1 . .
C C14 0.10773(11) 0.66486(18) 0.96949(15) 0.0435(5) Uani d . 1 1 . .
H H14A 0.0858 0.7311 0.9294 0.052 Uiso calc R 1 1 . .
C C15 0.08921(11) 0.63488(17) 1.02373(15) 0.0412(5) Uani d . 1 1 . .
C C16 0.02599(12) 0.66960(18) 0.98959(16) 0.0485(5) Uani d . 1 1 . .
C C17 0.00789(12) 0.64771(19) 1.04118(18) 0.0525(6) Uani d . 1 1 . .
H H17A -0.0346 0.6715 1.0165 0.063 Uiso calc R 1 1 . .
C C18 0.05393(12) 0.5901(2) 1.12973(17) 0.0505(6) Uani d . 1 1 . .
C C19 0.11714(12) 0.5554(2) 1.16688(16) 0.0513(6) Uani d . 1 1 . .
H H19A 0.1481 0.5171 1.2269 0.062 Uiso calc R 1 1 . .
C C20 0.13390(11) 0.57787(19) 1.11453(15) 0.0462(5) Uani d . 1 1 . .
H H20A 0.1767 0.5543 1.1404 0.055 Uiso calc R 1 1 . .
C C21 0.17589(12) 0.3248(2) 0.92493(16) 0.0501(6) Uani d . 1 1 . .
C C22 0.13274(16) 0.2603(2) 0.9335(2) 0.0657(7) Uani d . 1 1 . .
H H22A 0.1364 0.2797 0.9847 0.079 Uiso calc R 1 1 . .
C C23 0.09076(18) 0.1794(3) 0.8743(2) 0.0836(9) Uani d . 1 1 . .
H H23A 0.0609(16) 0.130(3) 0.877(2) 0.100 Uiso d . 1 1 . .
H H23B 0.0891(17) 0.161(3) 0.826(2) 0.100 Uiso d . 1 1 . .

loop_
_atom_site_aniso_label
_atom_site_aniso_U_11
_atom_site_aniso_U_22
_atom_site_aniso_U_33
_atom_site_aniso_U_12
_atom_site_aniso_U_13
_atom_site_aniso_U_23
Cl1 0.0626(4) 0.0989(5) 0.0619(4) 0.0183(3) 0.0467(3) 0.0281(3)
Cl2 0.1113(7) 0.0861(5) 0.1412(7) 0.0305(4) 0.1113(6) 0.0297(5)
Cl3 0.0849(5) 0.1020(6) 0.0794(4) -0.0122(4) 0.0715(4) -0.0143(4)
Cl4 0.0618(4) 0.0870(5) 0.0905(5) 0.0289(4) 0.0533(4) 0.0392(4)
O1 0.0783(13) 0.0780(12) 0.0699(11) 0.0054(9) 0.0603(11) -0.0090(9)
O1W 0.191(5) 0.105(3) 0.240(5) 0.000 0.174(4) 0.000
O2 0.0806(12) 0.0583(10) 0.0728(11) 0.0209(8) 0.0626(10) 0.0227(8)
C1 0.0539(14) 0.0573(13) 0.0553(13) -0.0014(11) 0.0412(12) 0.0075(11)
C2 0.0550(15) 0.0579(14) 0.0759(16) 0.0061(11) 0.0487(14) 0.0129(12)
C3 0.0637(16) 0.0483(12) 0.0806(16) -0.0016(11) 0.0600(14) 0.0012(11)
C4 0.0634(15) 0.0525(13) 0.0579(13) -0.0086(11) 0.0486(13) -0.0030(10)
C5 0.0488(13) 0.0467(12) 0.0504(12) -0.0060(10) 0.0371(11) -0.0010(9)
C6 0.0466(12) 0.0445(11) 0.0462(11) -0.0090(9) 0.0350(10) -0.0035(9)
C7 0.0480(13) 0.0474(12) 0.0449(11) -0.0027(9) 0.0342(10) -0.0013(9)
C8 0.0459(12) 0.0464(11) 0.0419(10) -0.0002(9) 0.0325(10) -0.0002(9)
C9 0.0515(13) 0.0463(12) 0.0438(11) 0.0006(10) 0.0355(11) -0.0005(9)
C10 0.0484(12) 0.0411(10) 0.0425(10) 0.0012(9) 0.0344(10) -0.0005(8)
C11 0.0719(16) 0.0474(12) 0.0601(13) 0.0108(11) 0.0551(13) 0.0074(10)
N12 0.0748(13) 0.0409(9) 0.0746(12) 0.0072(9) 0.0647(12) 0.0057(9)
C13 0.0651(15) 0.0558(13) 0.0671(14) 0.0107(11) 0.0551(13) 0.0123(11)
C14 0.0479(12) 0.0405(11) 0.0455(11) -0.0005(9) 0.0336(10) -0.0002(8)
C15 0.0440(12) 0.0374(10) 0.0497(11) -0.0017(9) 0.0352(10) -0.0052(9)
C16 0.0528(14) 0.0399(11) 0.0594(13) 0.0044(10) 0.0413(12) 0.0018(9)
C17 0.0520(14) 0.0522(13) 0.0685(15) -0.0018(11) 0.0474(13) -0.0081(11)
C18 0.0591(15) 0.0528(12) 0.0588(13) -0.0081(11) 0.0480(12) -0.0135(11)
C19 0.0584(15) 0.0586(14) 0.0477(12) 0.0013(11) 0.0407(12) -0.0025(10)
C20 0.0441(12) 0.0536(12) 0.0473(11) 0.0023(10) 0.0340(10) -0.0051(9)
C21 0.0583(14) 0.0524(13) 0.0517(12) 0.0147(11) 0.0427(12) 0.0103(10)
C22 0.088(2) 0.0556(14) 0.0835(18) -0.0039(14) 0.0704(17) -0.0055(13)
C23 0.083(2) 0.086(2) 0.083(2) -0.0061(18) 0.058(2) 0.0030(18)

loop_
_atom_type_symbol
_atom_type_description
_atom_type_scat_dispersion_real
_atom_type_scat_dispersion_imag
_atom_type_scat_source
C C 0.0033 0.0016 'International Tables Vol C Tables 4.2.6.8 and 6.1.1.4'
H H 0.0000 0.0000 'International Tables Vol C Tables 4.2.6.8 and 6.1.1.4'
O O 0.0106 0.0060 'International Tables Vol C Tables 4.2.6.8 and 6.1.1.4'
Cl Cl 0.1484 0.1585 'International Tables Vol C Tables 4.2.6.8 and 6.1.1.4'
N N 0.0061 0.0033 'International Tables Vol C Tables 4.2.6.8 and 6.1.1.4'

loop_
_geom_angle_atom_site_label_1
_geom_angle_atom_site_label_2
_geom_angle_atom_site_label_3
_geom_angle_site_symmetry_1
_geom_angle_site_symmetry_3
_geom_angle
_geom_angle_publ_flag
C2 C1 C6 . . 122.4(2) ?
C2 C1 H1A . . 118.8 ?
C6 C1 H1A . . 118.8 ?
C1 C2 C3 . . 119.2(2) ?
C1 C2 H2A . . 120.4 ?
C3 C2 H2A . . 120.4 ?
C4 C3 C2 . . 121.3(2) ?
C4 C3 Cl2 . . 118.93(19) ?
C2 C3 Cl2 . . 119.8(2) ?
C3 C4 C5 . . 118.2(2) ?
C3 C4 H4A . . 120.9 ?
C5 C4 H4A . . 120.9 ?
C4 C5 C6 . . 123.3(2) ?
C4 C5 Cl1 . . 117.01(17) ?
C6 C5 Cl1 . . 119.65(17) ?
C1 C6 C5 . . 115.5(2) ?
C1 C6 C7 . . 123.27(19) ?
C5 C6 C7 . . 121.13(19) ?
C8 C7 C6 . . 129.2(2) ?
C8 C7 H7A . . 115.4 ?
C6 C7 H7A . . 115.4 ?
C7 C8 C9 . . 117.79(19) ?
C7 C8 C13 . . 124.7(2) ?
C9 C8 C13 . . 117.56(18) ?
O2 C9 C8 . . 120.56(19) ?
O2 C9 C10 . . 120.8(2) ?
C8 C9 C10 . . 118.57(18) ?
C14 C10 C9 . . 117.60(18) ?
C14 C10 C11 . . 124.36(19) ?
C9 C10 C11 . . 118.04(19) ?
N12 C11 C10 . . 109.96(17) ?
N12 C11 H11A . . 109.7 ?
C10 C11 H11A . . 109.7 ?
N12 C11 H11B . . 109.7 ?
C10 C11 H11B . . 109.7 ?
H11A C11 H11B . . 108.2 ?
C21 N12 C13 . . 120.28(19) ?
C21 N12 C11 . . 126.8(2) ?
C13 N12 C11 . . 112.94(19) ?
N12 C13 C8 . . 110.76(19) ?
N12 C13 H13A . . 109.5 ?
C8 C13 H13A . . 109.5 ?
N12 C13 H13B . . 109.5 ?
C8 C13 H13B . . 109.5 ?
H13A C13 H13B . . 108.1 ?
C10 C14 C15 . . 129.64(19) ?
C10 C14 H14A . . 115.2 ?
C15 C14 H14A . . 115.2 ?
C20 C15 C16 . . 115.8(2) ?
C20 C15 C14 . . 123.2(2) ?
C16 C15 C14 . . 120.84(19) ?
C17 C16 C15 . . 122.5(2) ?
C17 C16 Cl4 . . 117.38(18) ?
C15 C16 Cl4 . . 120.08(17) ?
C18 C17 C16 . . 118.8(2) ?
C18 C17 H17A . . 120.6 ?
C16 C17 H17A . . 120.6 ?
C17 C18 C19 . . 120.7(2) ?
C17 C18 Cl3 . . 119.11(19) ?
C19 C18 Cl3 . . 120.14(18) ?
C20 C19 C18 . . 119.4(2) ?
C20 C19 H19A . . 120.3 ?
C18 C19 H19A . . 120.3 ?
C19 C20 C15 . . 122.6(2) ?
C19 C20 H20A . . 118.7 ?
C15 C20 H20A . . 118.7 ?
O1 C21 N12 . . 120.6(2) ?
O1 C21 C22 . . 121.0(2) ?
N12 C21 C22 . . 118.4(2) ?
C23 C22 C21 . . 123.1(3) ?
C23 C22 H22A . . 118.4 ?
C21 C22 H22A . . 118.4 ?
C22 C23 H23A . . 127.5(18) ?
C22 C23 H23B . . 117(2) ?
H23A C23 H23B . . 116(3) ?

loop_
_geom_bond_atom_site_label_1
_geom_bond_atom_site_label_2
_geom_bond_site_symmetry_2
_geom_bond_distance
_geom_bond_publ_flag
Cl1 C5 . 1.743(2) ?
Cl2 C3 . 1.735(3) ?
Cl3 C18 . 1.730(2) ?
Cl4 C16 . 1.736(2) ?
O1 C21 . 1.226(3) ?
O1W H1W1 . 1.0501 ?
O2 C9 . 1.226(2) ?
C1 C2 . 1.373(3) ?
C1 C6 . 1.397(3) ?
C1 H1A . 0.9300 ?
C2 C3 . 1.380(3) ?
C2 H2A . 0.9300 ?
C3 C4 . 1.373(3) ?
C4 C5 . 1.376(3) ?
C4 H4A . 0.9300 ?
C5 C6 . 1.403(3) ?
C6 C7 . 1.466(3) ?
C7 C8 . 1.337(3) ?
C7 H7A . 0.9300 ?
C8 C9 . 1.494(3) ?
C8 C13 . 1.516(3) ?
C9 C10 . 1.494(3) ?
C10 C14 . 1.336(3) ?
C10 C11 . 1.510(3) ?
C11 N12 . 1.451(3) ?
C11 H11A . 0.9700 ?
C11 H11B . 0.9700 ?
N12 C21 . 1.360(3) ?
N12 C13 . 1.449(3) ?
C13 H13A . 0.9700 ?
C13 H13B . 0.9700 ?
C14 C15 . 1.461(3) ?
C14 H14A . 0.9300 ?
C15 C20 . 1.400(3) ?
C15 C16 . 1.401(3) ?
C16 C17 . 1.385(3) ?
C17 C18 . 1.378(3) ?
C17 H17A . 0.9300 ?
C18 C19 . 1.380(3) ?
C19 C20 . 1.370(3) ?
C19 H19A . 0.9300 ?
C20 H20A . 0.9300 ?
C21 C22 . 1.477(4) ?
C22 C23 . 1.273(4) ?
C22 H22A . 0.9300 ?
C23 H23A . 1.01(3) ?
C23 H23B . 0.90(3) ?

loop_
_geom_hbond_atom_site_label_D
_geom_hbond_atom_site_label_H
_geom_hbond_atom_site_label_A
_geom_hbond_site_symmetry_A
_geom_hbond_distance_DH
_geom_hbond_distance_HA
_geom_hbond_distance_DA
_geom_hbond_angle_DHA
_geom_hbond_publ_flag
O1W H1W1 O2 5_566 1.05 2.19 3.180(3) 157 yes
C4 H4A O1 4_556 0.93 2.29 3.186(3) 162 yes

loop_
_geom_torsion_atom_site_label_1
_geom_torsion_atom_site_label_2
_geom_torsion_atom_site_label_3
_geom_torsion_atom_site_label_4
_geom_torsion_site_symmetry_1
_geom_torsion_site_symmetry_2
_geom_torsion_site_symmetry_3
_geom_torsion_site_symmetry_4
_geom_torsion
_geom_torsion_publ_flag
C6 C1 C2 C3 . . . . 0.5(4) ?
C1 C2 C3 C4 . . . . 0.9(4) ?
C1 C2 C3 Cl2 . . . . 179.49(18) ?
C2 C3 C4 C5 . . . . -1.2(3) ?
Cl2 C3 C4 C5 . . . . -179.73(17) ?
C3 C4 C5 C6 . . . . 0.0(3) ?
C3 C4 C5 Cl1 . . . . 177.85(17) ?
C2 C1 C6 C5 . . . . -1.5(3) ?
C2 C1 C6 C7 . . . . -178.5(2) ?
C4 C5 C6 C1 . . . . 1.3(3) ?
Cl1 C5 C6 C1 . . . . -176.51(16) ?
C4 C5 C6 C7 . . . . 178.3(2) ?
Cl1 C5 C6 C7 . . . . 0.5(3) ?
C1 C6 C7 C8 . . . . -29.5(3) ?
C5 C6 C7 C8 . . . . 153.7(2) ?
C6 C7 C8 C9 . . . . 178.76(19) ?
C6 C7 C8 C13 . . . . -1.6(4) ?
C7 C8 C9 O2 . . . . 1.8(3) ?
C13 C8 C9 O2 . . . . -177.8(2) ?
C7 C8 C9 C10 . . . . -176.47(19) ?
C13 C8 C9 C10 . . . . 3.9(3) ?
O2 C9 C10 C14 . . . . -0.3(3) ?
C8 C9 C10 C14 . . . . 178.02(19) ?
O2 C9 C10 C11 . . . . 179.2(2) ?
C8 C9 C10 C11 . . . . -2.5(3) ?
C14 C10 C11 N12 . . . . 150.5(2) ?
C9 C10 C11 N12 . . . . -28.9(3) ?
C10 C11 N12 C21 . . . . -117.9(2) ?
C10 C11 N12 C13 . . . . 62.9(2) ?
C21 N12 C13 C8 . . . . 118.9(2) ?
C11 N12 C13 C8 . . . . -61.9(2) ?
C7 C8 C13 N12 . . . . -153.1(2) ?
C9 C8 C13 N12 . . . . 26.5(3) ?
C9 C10 C14 C15 . . . . -174.22(19) ?
C11 C10 C14 C15 . . . . 6.4(4) ?
C10 C14 C15 C20 . . . . 29.1(3) ?
C10 C14 C15 C16 . . . . -155.2(2) ?
C20 C15 C16 C17 . . . . -0.9(3) ?
C14 C15 C16 C17 . . . . -176.90(19) ?
C20 C15 C16 Cl4 . . . . 179.54(15) ?
C14 C15 C16 Cl4 . . . . 3.6(3) ?
C15 C16 C17 C18 . . . . 0.3(3) ?
Cl4 C16 C17 C18 . . . . 179.86(16) ?
C16 C17 C18 C19 . . . . 0.4(3) ?
C16 C17 C18 Cl3 . . . . -179.14(16) ?
C17 C18 C19 C20 . . . . -0.5(3) ?
Cl3 C18 C19 C20 . . . . 179.05(17) ?
C18 C19 C20 C15 . . . . -0.2(3) ?
C16 C15 C20 C19 . . . . 0.9(3) ?
C14 C15 C20 C19 . . . . 176.7(2) ?
C13 N12 C21 O1 . . . . -3.3(3) ?
C11 N12 C21 O1 . . . . 177.6(2) ?
C13 N12 C21 C22 . . . . 176.3(2) ?
C11 N12 C21 C22 . . . . -2.8(3) ?
O1 C21 C22 C23 . . . . -22.3(4) ?
N12 C21 C22 C23 . . . . 158.1(3) ?
